data_1547576
loop_
_publ_author_name
'Yuan, Yang'
'Yu, Bo'
'Bai, Xing-Feng'
'Xu, Zheng'
'Zheng, Zhan-Jiang'
'Cui, Yu-Ming'
'Cao, Jian'
'Xu, Li-Wen'

_publ_section_title
;
 Asymmetric Synthesis of Glutamic Acid Derivatives by Silver-Catalyzed
 Conjugate Addition-Elimination Reactions.
;
_journal_issue 18
_journal_name_full 'Organic letters'
_journal_page_first 4896
_journal_page_last 4899
_journal_paper_doi 10.1021/acs.orglett.7b02378
_journal_volume 19
_journal_year 2017
_chemical_formula_sum 'C21 H19 Br N2 O6'
_chemical_formula_weight 475.29
_space_group_crystal_system triclinic
_space_group_IT_number 1
_space_group_name_Hall 'P 1'
_space_group_name_H-M_alt 'P 1'
_symmetry_space_group_name_Hall 'P 1'
_symmetry_space_group_name_H-M 'P 1'
_atom_sites_solution_hydrogens geom
_audit_creation_method SHELXL-2014/7
_cell_angle_alpha 83.24(2)
_cell_angle_beta 79.64(2)
_cell_angle_gamma 79.50(2)
_cell_formula_units_Z 1
_cell_length_a 7.040(9)
_cell_length_b 7.063(9)
_cell_length_c 10.762(13)
_cell_measurement_reflns_used 2181
_cell_measurement_temperature 296(2)
_cell_measurement_theta_max 27.45
_cell_measurement_theta_min 2.47
_cell_volume 515.6(11)
_computing_cell_refinement 'Bruker SMART'
_computing_data_collection 'Bruker SMART'
_computing_data_reduction 'Bruker SAINT'
_computing_molecular_graphics 'Bruker SHELXTL'
_computing_publication_material 'Bruker SHELXTL'
_computing_structure_refinement 'SHELXL-2014/7 (Sheldrick, 2014)'
_computing_structure_solution 'Bruker SHELXTL'
_diffrn_ambient_temperature 296(2)
_diffrn_measured_fraction_theta_full 0.877
_diffrn_measured_fraction_theta_max 0.877
_diffrn_measurement_device_type 'CCD area detector'
_diffrn_measurement_method 'phi and omega scans'
_diffrn_radiation_type MoK\a
_diffrn_radiation_wavelength 0.71073
_diffrn_reflns_av_R_equivalents 0.0467
_diffrn_reflns_av_unetI/netI 0.0835
_diffrn_reflns_Laue_measured_fraction_full 0.877
_diffrn_reflns_Laue_measured_fraction_max 0.877
_diffrn_reflns_limit_h_max 8
_diffrn_reflns_limit_h_min -8
_diffrn_reflns_limit_k_max 7
_diffrn_reflns_limit_k_min -8
_diffrn_reflns_limit_l_max 12
_diffrn_reflns_limit_l_min -12
_diffrn_reflns_number 2974
_diffrn_reflns_point_group_measured_fraction_full 0.581
_diffrn_reflns_point_group_measured_fraction_max 0.581
_diffrn_reflns_theta_full 25.097
_diffrn_reflns_theta_max 25.097
_diffrn_reflns_theta_min 2.944
_exptl_absorpt_coefficient_mu 2.034
_exptl_absorpt_correction_T_max 0.7456
_exptl_absorpt_correction_T_min 0.3133
_exptl_absorpt_correction_type multi-scan
_exptl_crystal_colour colorless
_exptl_crystal_density_diffrn 1.531
_exptl_crystal_description block
_exptl_crystal_F_000 242
_exptl_crystal_size_max 0.20
_exptl_crystal_size_mid 0.20
_exptl_crystal_size_min 0.20
_refine_diff_density_max 0.964
_refine_diff_density_min -1.336
_refine_diff_density_rms 0.150
_refine_ls_abs_structure_details
; 
 Flack x determined using 437 quotients [(I+)-(I-)]/[(I+)+(I-)] 
 (Parsons, Flack and Wagner, Acta Cryst. B69 (2013) 249-259). 
;
_refine_ls_abs_structure_Flack 0.161(18)
_refine_ls_extinction_method none
_refine_ls_goodness_of_fit_ref 1.062
_refine_ls_hydrogen_treatment constr
_refine_ls_matrix_type full
_refine_ls_number_parameters 273
_refine_ls_number_reflns 2143
_refine_ls_number_restraints 16
_refine_ls_restrained_S_all 1.059
_refine_ls_R_factor_all 0.0835
_refine_ls_R_factor_gt 0.0770
_refine_ls_shift/su_max 0.000
_refine_ls_shift/su_mean 0.000
_refine_ls_structure_factor_coef Fsqd
_refine_ls_weighting_details 'w=1/[\s^2^(Fo^2^)+(0.1860P)^2^] where P=(Fo^2^+2Fc^2^)/3'
_refine_ls_weighting_scheme calc
_refine_ls_wR_factor_gt 0.2095
_refine_ls_wR_factor_ref 0.2247
_reflns_Friedel_coverage 0.325
_reflns_Friedel_fraction_full 0.285
_reflns_Friedel_fraction_max 0.285
_reflns_number_gt 1938
_reflns_number_total 2143
_reflns_threshold_expression 'I > 2\s(I)'
_cod_data_source_file ol7b02378_si_003.cif
_cod_data_source_block 123
_cod_database_code 1547576
_shelx_shelxl_version_number 2014/7
_shelx_space_group_comment
; 
The symmetry employed for this shelxl refinement is uniquely defined 
by the following loop, which should always be used as a source of 
symmetry information in preference to the above space-group names. 
They are only intended as comments. 
;

loop_
_space_group_symop_operation_xyz
'x, y, z'

loop_
_atom_site_label
_atom_site_type_symbol
_atom_site_fract_x
_atom_site_fract_y
_atom_site_fract_z
_atom_site_U_iso_or_equiv
_atom_site_adp_type
_atom_site_occupancy
_atom_site_site_symmetry_order
_atom_site_calc_flag
_atom_site_refinement_flags_posn
_atom_site_refinement_flags_adp
Br1 Br 0.19540(10) 0.36651(10) 0.48015(9) 0.0622(5) Uani 1 1 d . .
C1 C 0.482(2) 0.3560(19) -0.2264(11) 0.042(3) Uani 1 1 d . .
C2 C 0.3526(16) 0.2186(16) -0.1571(11) 0.038(2) Uani 1 1 d . .
H2 H 0.2383 0.2276 -0.1990 0.046 Uiso 1 1 calc R U
C3 C 0.4688(16) 0.0123(16) -0.1594(12) 0.038(2) Uani 1 1 d . .
H3A H 0.5200 -0.0144 -0.2466 0.045 Uiso 1 1 calc R U
H3B H 0.5790 0.0026 -0.1151 0.045 Uiso 1 1 calc R U
C4 C 0.3440(15) -0.1370(15) -0.0983(12) 0.038(2) Uani 1 1 d . .
C5 C 0.3442(16) -0.2292(16) 0.0191(12) 0.039(2) Uani 1 1 d . .
H5 H 0.2567 -0.3161 0.0431 0.047 Uiso 1 1 calc R U
C6 C 0.1929(17) -0.1796(16) -0.1644(12) 0.040(3) Uani 1 1 d . .
C7 C 0.753(2) 0.503(2) -0.2281(17) 0.063(4) Uani 1 1 d . .
H7A H 0.8456 0.4359 -0.2915 0.094 Uiso 1 1 calc R U
H7B H 0.8205 0.5403 -0.1674 0.094 Uiso 1 1 calc R U
H7C H 0.6814 0.6162 -0.2675 0.094 Uiso 1 1 calc R U
C8 C 0.062(3) -0.116(3) -0.3529(17) 0.069(5) Uani 1 1 d . .
H8A H 0.1094 -0.2302 -0.3966 0.103 Uiso 1 1 calc R U
H8B H 0.0406 -0.0061 -0.4135 0.103 Uiso 1 1 calc R U
H8C H -0.0581 -0.1296 -0.2973 0.103 Uiso 1 1 calc R U
C9 C 0.4666(18) -0.2098(16) 0.1153(13) 0.043(3) Uani 1 1 d . .
C10 C 0.369(2) -0.206(3) 0.2400(17) 0.063(4) Uani 1 1 d . .
H10 H 0.2383 -0.2221 0.2586 0.075 Uiso 1 1 calc R U
C11 C 0.463(3) -0.180(3) 0.3341(17) 0.066(4) Uani 1 1 d . .
H11 H 0.3959 -0.1707 0.4165 0.080 Uiso 1 1 calc R U
C12 C 0.6568(19) -0.1668(19) 0.3073(12) 0.046(3) Uani 1 1 d . .
C13 C 0.7604(17) -0.184(2) 0.1859(13) 0.047(3) Uani 1 1 d . .
H13 H 0.8944 -0.1829 0.1696 0.057 Uiso 1 1 calc R U
C14 C 0.6628(18) -0.2034(18) 0.0902(13) 0.045(3) Uani 1 1 d . .
H14 H 0.7301 -0.2122 0.0078 0.054 Uiso 1 1 calc R U
C15 C 0.1105(17) 0.2671(16) 0.0110(12) 0.041(3) Uani 1 1 d . .
H15 H 0.0311 0.2515 -0.0462 0.049 Uiso 1 1 calc R U
C16 C 0.0227(19) 0.2976(15) 0.1445(12) 0.041(3) Uani 1 1 d . .
C17 C -0.175(2) 0.301(2) 0.1785(18) 0.053(4) Uani 1 1 d . .
H17 H -0.2493 0.2853 0.1184 0.063 Uiso 1 1 calc R U
C18 C -0.264(2) 0.328(2) 0.3022(16) 0.055(3) Uani 1 1 d . .
H18 H -0.3987 0.3345 0.3246 0.066 Uiso 1 1 calc R U
C19 C -0.152(2) 0.3454(19) 0.3927(15) 0.054(3) Uani 1 1 d . .
H19 H -0.2130 0.3583 0.4761 0.065 Uiso 1 1 calc R U
C20 C 0.045(2) 0.3441(17) 0.3628(14) 0.050(3) Uani 1 1 d . .
C21 C 0.1298(17) 0.3190(17) 0.2328(12) 0.039(2) Uani 1 1 d . .
H21 H 0.2637 0.3174 0.2085 0.047 Uiso 1 1 calc R U
N1 N 0.761(3) -0.145(3) 0.4073(13) 0.074(3) Uani 1 1 d . U
N2 N 0.2874(14) 0.2621(13) -0.0250(10) 0.039(2) Uani 1 1 d . .
O1 O 0.9349(19) -0.150(2) 0.3864(14) 0.085(4) Uani 1 1 d . .
O2 O 0.663(2) -0.123(2) 0.5136(11) 0.076(3) Uani 1 1 d . U
O3 O 0.0764(17) -0.2822(17) -0.1219(10) 0.065(3) Uani 1 1 d . .
O4 O 0.2046(16) -0.0876(15) -0.2803(9) 0.056(2) Uani 1 1 d . .
O5 O 0.471(3) 0.429(2) -0.3324(13) 0.095(5) Uani 1 1 d . .
O6 O 0.6210(14) 0.3801(15) -0.1659(11) 0.052(2) Uani 1 1 d . .

loop_
_atom_site_aniso_label
_atom_site_aniso_U_11
_atom_site_aniso_U_22
_atom_site_aniso_U_33
_atom_site_aniso_U_23
_atom_site_aniso_U_13
_atom_site_aniso_U_12
Br1 0.0726(8) 0.0824(9) 0.0339(7) -0.0061(5) -0.0044(5) -0.0224(6)
C1 0.058(7) 0.058(7) 0.019(6) -0.004(5) -0.013(5) -0.023(6)
C2 0.042(5) 0.047(6) 0.033(6) -0.005(5) -0.012(5) -0.015(4)
C3 0.041(5) 0.043(6) 0.034(6) -0.003(4) -0.007(4) -0.017(4)
C4 0.039(5) 0.039(6) 0.041(7) -0.013(5) -0.007(5) -0.015(4)
C5 0.046(6) 0.044(6) 0.031(6) 0.004(5) -0.014(5) -0.015(4)
C6 0.054(6) 0.039(6) 0.033(6) -0.003(5) -0.021(5) -0.010(5)
C7 0.071(9) 0.068(9) 0.060(10) -0.009(7) -0.012(7) -0.032(7)
C8 0.100(12) 0.083(10) 0.046(9) 0.003(8) -0.043(9) -0.046(9)
C9 0.049(6) 0.041(6) 0.040(7) 0.007(5) -0.015(5) -0.013(5)
C10 0.050(7) 0.091(11) 0.051(9) -0.010(8) -0.009(7) -0.024(7)
C11 0.065(9) 0.086(11) 0.049(9) -0.004(8) -0.014(7) -0.012(7)
C12 0.054(7) 0.057(7) 0.029(6) 0.004(5) -0.020(5) -0.012(5)
C13 0.036(5) 0.064(7) 0.043(7) 0.004(6) -0.008(5) -0.016(5)
C14 0.044(6) 0.053(7) 0.036(7) 0.000(5) -0.003(5) -0.007(5)
C15 0.044(6) 0.040(6) 0.039(7) -0.009(5) -0.009(5) -0.002(4)
C16 0.055(7) 0.027(5) 0.038(7) 0.000(4) -0.002(5) -0.003(4)
C17 0.041(6) 0.048(7) 0.070(11) -0.006(7) -0.006(6) -0.010(5)
C18 0.043(6) 0.059(8) 0.059(9) -0.010(6) 0.004(6) -0.011(5)
C19 0.066(8) 0.044(7) 0.044(9) -0.004(6) 0.011(6) -0.004(6)
C20 0.067(9) 0.038(6) 0.032(7) 0.018(5) 0.007(5) -0.004(5)
C21 0.040(6) 0.043(6) 0.032(6) -0.008(5) 0.005(5) -0.006(4)
N1 0.098(8) 0.107(6) 0.026(6) -0.009(5) -0.029(6) -0.025(5)
N2 0.047(5) 0.042(5) 0.031(5) -0.006(4) -0.004(4) -0.014(4)
O1 0.062(7) 0.126(10) 0.074(9) -0.030(8) -0.035(6) -0.002(6)
O2 0.101(8) 0.109(6) 0.028(6) -0.010(5) -0.027(6) -0.025(5)
O3 0.075(6) 0.088(7) 0.048(6) 0.015(5) -0.027(5) -0.054(5)
O4 0.069(6) 0.079(6) 0.034(5) 0.000(5) -0.022(5) -0.040(5)
O5 0.128(11) 0.129(11) 0.053(8) 0.040(8) -0.050(9) -0.084(9)
O6 0.053(5) 0.062(6) 0.050(7) 0.004(5) -0.013(5) -0.032(4)

loop_
_atom_type_symbol
_atom_type_description
_atom_type_scat_dispersion_real
_atom_type_scat_dispersion_imag
_atom_type_scat_source
C C 0.0033 0.0016 'International Tables Vol C Tables 4.2.6.8 and 6.1.1.4'
H H 0.0000 0.0000 'International Tables Vol C Tables 4.2.6.8 and 6.1.1.4'
N N 0.0061 0.0033 'International Tables Vol C Tables 4.2.6.8 and 6.1.1.4'
O O 0.0106 0.0060 'International Tables Vol C Tables 4.2.6.8 and 6.1.1.4'
Br Br -0.2901 2.4595 'International Tables Vol C Tables 4.2.6.8 and 6.1.1.4'

loop_
_geom_angle_atom_site_label_1
_geom_angle_atom_site_label_2
_geom_angle_atom_site_label_3
_geom_angle
O5 C1 O6 121.6(13)
O5 C1 C2 124.0(11)
O6 C1 C2 114.2(11)
N2 C2 C1 110.9(9)
N2 C2 C3 108.8(10)
C1 C2 C3 108.8(10)
N2 C2 H2 109.5
C1 C2 H2 109.5
C3 C2 H2 109.5
C4 C3 C2 112.0(9)
C4 C3 H3A 109.2
C2 C3 H3A 109.2
C4 C3 H3B 109.2
C2 C3 H3B 109.2
H3A C3 H3B 107.9
C5 C4 C6 114.0(10)
C5 C4 C3 126.5(10)
C6 C4 C3 119.3(11)
C4 C5 C9 128.4(10)
C4 C5 H5 115.8
C9 C5 H5 115.8
O3 C6 O4 124.0(10)
O3 C6 C4 125.4(12)
O4 C6 C4 110.7(11)
O6 C7 H7A 109.5
O6 C7 H7B 109.5
H7A C7 H7B 109.5
O6 C7 H7C 109.5
H7A C7 H7C 109.5
H7B C7 H7C 109.5
O4 C8 H8A 109.5
O4 C8 H8B 109.5
H8A C8 H8B 109.5
O4 C8 H8C 109.5
H8A C8 H8C 109.5
H8B C8 H8C 109.5
C14 C9 C10 119.5(12)
C14 C9 C5 125.1(12)
C10 C9 C5 115.3(11)
C11 C10 C9 120.4(14)
C11 C10 H10 119.8
C9 C10 H10 119.8
C12 C11 C10 119.4(16)
C12 C11 H11 120.3
C10 C11 H11 120.3
C11 C12 C13 121.2(12)
C11 C12 N1 120.1(14)
C13 C12 N1 118.6(13)
C14 C13 C12 119.1(11)
C14 C13 H13 120.5
C12 C13 H13 120.5
C9 C14 C13 120.2(12)
C9 C14 H14 119.9
C13 C14 H14 119.9
N2 C15 C16 120.7(11)
N2 C15 H15 119.7
C16 C15 H15 119.7
C21 C16 C17 119.5(13)
C21 C16 C15 122.7(11)
C17 C16 C15 117.8(13)
C16 C17 C18 120.1(16)
C16 C17 H17 120.0
C18 C17 H17 120.0
C17 C18 C19 119.9(13)
C17 C18 H18 120.0
C19 C18 H18 120.0
C20 C19 C18 121.9(13)
C20 C19 H19 119.0
C18 C19 H19 119.0
C19 C20 C21 116.0(14)
C19 C20 Br1 122.8(11)
C21 C20 Br1 121.2(10)
C16 C21 C20 122.5(12)
C16 C21 H21 118.7
C20 C21 H21 118.7
O2 N1 O1 122.7(13)
O2 N1 C12 116.9(15)
O1 N1 C12 120.5(14)
C15 N2 C2 113.9(10)
C6 O4 C8 115.6(11)
C1 O6 C7 117.2(13)

loop_
_geom_bond_atom_site_label_1
_geom_bond_atom_site_label_2
_geom_bond_distance
Br1 C20 1.826(17)
C1 O5 1.203(18)
C1 O6 1.316(16)
C1 C2 1.493(17)
C2 N2 1.464(15)
C2 C3 1.537(17)
C2 H2 0.9800
C3 C4 1.511(15)
C3 H3A 0.9700
C3 H3B 0.9700
C4 C5 1.351(18)
C4 C6 1.472(14)
C5 C9 1.494(15)
C5 H5 0.9300
C6 O3 1.187(17)
C6 O4 1.333(17)
C7 O6 1.412(18)
C7 H7A 0.9600
C7 H7B 0.9600
C7 H7C 0.9600
C8 O4 1.429(16)
C8 H8A 0.9600
C8 H8B 0.9600
C8 H8C 0.9600
C9 C14 1.367(18)
C9 C10 1.39(2)
C10 C11 1.35(2)
C10 H10 0.9300
C11 C12 1.36(2)
C11 H11 0.9300
C12 C13 1.38(2)
C12 N1 1.444(18)
C13 C14 1.369(18)
C13 H13 0.9300
C14 H14 0.9300
C15 N2 1.231(16)
C15 C16 1.483(18)
C15 H15 0.9300
C16 C21 1.351(18)
C16 C17 1.37(2)
C17 C18 1.39(2)
C17 H17 0.9300
C18 C19 1.39(2)
C18 H18 0.9300
C19 C20 1.36(2)
C19 H19 0.9300
C20 C21 1.438(18)
C21 H21 0.9300
N1 O2 1.24(2)
N1 O1 1.20(2)
